data_1001429
loop_
_publ_author_name
'Leclaire, A'
'Borel, M M'
'Grandin, A'
'Raveau, B'

_publ_section_title
;
A novel family of mixed valence molybdenum phosphates with a Nasicon
structure, AMo~2~P~3~O~12~ (A= Ca, Sr, Ba)
;
_journal_coden_ASTM EJSCE5
_journal_name_full
;
European Journal of Solid State Inorganic Chemistry
;
_journal_page_first 45
_journal_page_last 51
_journal_volume 26
_journal_year 1989
_chemical_formula_structural 'Ba Mo2 (P O4)3'
_chemical_formula_sum 'Ba Mo2 O12 P3'
_chemical_name_systematic 'Barium molybdenum phosphate (1/2/3)'
_space_group_IT_number 167
_symmetry_cell_setting trigonal
_symmetry_space_group_name_Hall '-R 3 2"c'
_symmetry_space_group_name_H-M 'R -3 c :H'
_cell_angle_alpha 90
_cell_angle_beta 90
_cell_angle_gamma 120
_cell_formula_units_Z 6
_cell_length_a 8.399(2)
_cell_length_b 8.399(2)
_cell_length_c 23.895(7)
_cell_volume 1459.8
_refine_ls_R_factor_all 0.06
_cod_original_sg_symbol_H-M 'R -3 c H'
_cod_database_code 1001429

loop_
_symmetry_equiv_pos_as_xyz
x,y,z
-y,x-y,z
y-x,-x,z
-y,-x,1/2+z
x,x-y,1/2+z
y-x,y,1/2+z
-x,-y,-z
y,y-x,-z
x-y,x,-z
y,x,1/2-z
-x,y-x,1/2-z
x-y,-y,1/2-z
1/3+x,2/3+y,2/3+z
2/3+x,1/3+y,1/3+z
1/3-y,2/3+x-y,2/3+z
2/3-y,1/3+x-y,1/3+z
1/3-x+y,2/3-x,2/3+z
2/3-x+y,1/3-x,1/3+z
1/3-y,2/3-x,1/6+z
2/3-y,1/3-x,5/6+z
1/3+x,2/3+x-y,1/6+z
2/3+x,1/3+x-y,5/6+z
1/3-x+y,2/3+y,1/6+z
2/3-x+y,1/3+y,5/6+z
1/3-x,2/3-y,2/3-z
2/3-x,1/3-y,1/3-z
1/3+y,2/3-x+y,2/3-z
2/3+y,1/3-x+y,1/3-z
1/3+x-y,2/3+x,2/3-z
2/3+x-y,1/3+x,1/3-z
1/3+y,2/3+x,1/6-z
2/3+y,1/3+x,5/6-z
1/3-x,2/3-x+y,1/6-z
2/3-x,1/3-x+y,5/6-z
1/3+x-y,2/3-y,1/6-z
2/3+x-y,1/3-y,5/6-z

loop_
_atom_site_label
_atom_site_type_symbol
_atom_site_symmetry_multiplicity
_atom_site_Wyckoff_symbol
_atom_site_fract_x
_atom_site_fract_y
_atom_site_fract_z
_atom_site_occupancy
_atom_site_attached_hydrogens
_atom_site_calc_flag
Ba1 Ba2+ 6 b 0. 0. 0. 1. 0 d
Mo1 Mo4+ 12 c 0. 0. 0.15049(7) 1. 0 d
P1 P5+ 18 e 0.2866(6) 0. 0.25 1. 0 d
O1 O2- 36 f 0.048(2) 0.217(2) 0.1972(6) 1. 0 d
O2 O2- 36 f 0.193(2) 0.171(2) 0.0947(5) 1. 0 d

loop_
_atom_type_symbol
_atom_type_oxidation_number
Ba2+ 2.000
Mo4+ 3.500
P5+ 5.000
O2- -2.000
